data_2235588
loop_
_publ_author_name
'Affan, Md. Abu'
'Salam, Md. Abdus'
'Asaruddin, Mohd Razip'
'Ng, Seik Weng'
'Tiekink, Edward R. T.'

_publ_section_title
;
 <i>n</i>-Butyldichlorido{4-cyclohexyl-1-[1-(pyridin-2-yl-\k<i>N</i>)ethylidene]thiosemicarbazidato-\k^2^<i>N</i>^1^,<i>S</i>}tin(IV)
;
_journal_coeditor_code QM2072
_journal_issue 7
_journal_name_full 'Acta Crystallographica Section E'
_journal_page_first m909
_journal_page_last m910
_journal_paper_doi 10.1107/S1600536812025937
_journal_volume 68
_journal_year 2012
_chemical_formula_iupac '[Sn (C4 H9) (C14 H19 N4 S) Cl2]'
_chemical_formula_moiety 'C18 H28 Cl2 N4 S Sn'
_chemical_formula_sum 'C18 H28 Cl2 N4 S Sn'
_chemical_formula_weight 522.09
_chemical_name_systematic
;
<i>n</i>-Butyldichlorido{4-cyclohexyl-1-[1-(pyridin-2-yl-
\k<i>N</i>)ethylidene]thiosemicarbazidato-\k^2^<i>N</i>^1^,<i>S</i>}tin(IV)
;
_space_group_IT_number 14
_symmetry_cell_setting monoclinic
_symmetry_space_group_name_Hall '-P 2yn'
_symmetry_space_group_name_H-M 'P 1 21/n 1'
_atom_sites_solution_hydrogens geom
_atom_sites_solution_primary direct
_atom_sites_solution_secondary difmap
_audit_creation_method SHELXL-97
_cell_angle_alpha 90.00
_cell_angle_beta 103.894(3)
_cell_angle_gamma 90.00
_cell_formula_units_Z 8
_cell_length_a 12.1229(3)
_cell_length_b 15.4518(4)
_cell_length_c 23.6868(6)
_cell_measurement_reflns_used 10393
_cell_measurement_temperature 100(2)
_cell_measurement_theta_max 27.5022
_cell_measurement_theta_min 2.2035
_cell_volume 4307.2(2)
_computing_cell_refinement 'CrysAlis PRO (Agilent, 2012)'
_computing_data_collection 'CrysAlis PRO (Agilent, 2012)'
_computing_data_reduction 'CrysAlis PRO (Agilent, 2012)'
_computing_molecular_graphics
;
ORTEP-3 (Farrugia, 1997), <i>QMol</i> (Gans & Shalloway, 2001)
and DIAMOND (Brandenburg, 2006)
;
_computing_publication_material 'publCIF (Westrip, 2010)'
_computing_structure_refinement 'SHELXL97 (Sheldrick, 2008)'
_computing_structure_solution 'SHELXS97 (Sheldrick, 2008)'
_diffrn_ambient_temperature 100(2)
_diffrn_detector_area_resol_mean 10.4041
_diffrn_measured_fraction_theta_full 0.989
_diffrn_measured_fraction_theta_max 0.989
_diffrn_measurement_device_type 'Agilent SuperNova Dual diffractometer with Atlas detector'
_diffrn_measurement_method '\w scan'
_diffrn_radiation_monochromator Mirror
_diffrn_radiation_source 'SuperNova (Mo) X-ray Source'
_diffrn_radiation_type MoK\a
_diffrn_radiation_wavelength 0.71073
_diffrn_reflns_av_R_equivalents 0.0240
_diffrn_reflns_av_sigmaI/netI 0.0414
_diffrn_reflns_limit_h_max 11
_diffrn_reflns_limit_h_min -15
_diffrn_reflns_limit_k_max 19
_diffrn_reflns_limit_k_min -14
_diffrn_reflns_limit_l_max 30
_diffrn_reflns_limit_l_min -21
_diffrn_reflns_number 18205
_diffrn_reflns_theta_full 27.56
_diffrn_reflns_theta_max 27.56
_diffrn_reflns_theta_min 2.21
_diffrn_standards_decay_% 0
_diffrn_standards_interval_count 0
_diffrn_standards_interval_time 0
_diffrn_standards_number 0
_exptl_absorpt_coefficient_mu 1.542
_exptl_absorpt_correction_T_max 1.00000
_exptl_absorpt_correction_T_min 0.79352
_exptl_absorpt_correction_type multi-scan
_exptl_absorpt_process_details '(CrysAlis PRO; Agilent, 2012)'
_exptl_crystal_colour dark-yellow
_exptl_crystal_density_diffrn 1.610
_exptl_crystal_density_method 'not measured'
_exptl_crystal_description block
_exptl_crystal_F_000 2112
_exptl_crystal_size_max 0.25
_exptl_crystal_size_mid 0.25
_exptl_crystal_size_min 0.25
_refine_diff_density_max 1.644
_refine_diff_density_min -1.112
_refine_ls_extinction_method none
_refine_ls_goodness_of_fit_ref 1.043
_refine_ls_hydrogen_treatment constr
_refine_ls_matrix_type full
_refine_ls_number_parameters 471
_refine_ls_number_reflns 9860
_refine_ls_number_restraints 0
_refine_ls_restrained_S_all 1.043
_refine_ls_R_factor_all 0.0440
_refine_ls_R_factor_gt 0.0347
_refine_ls_shift/su_max 0.001
_refine_ls_shift/su_mean 0.001
_refine_ls_structure_factor_coef Fsqd
_refine_ls_weighting_details 'calc w=1/[\s^2^(Fo^2^)+(0.0351P)^2^+4.9209P] where P=(Fo^2^+2Fc^2^)/3'
_refine_ls_weighting_scheme calc
_refine_ls_wR_factor_gt 0.0792
_refine_ls_wR_factor_ref 0.0851
_reflns_number_gt 8503
_reflns_number_total 9861
_reflns_threshold_expression I>2\s(I)
_cod_data_source_file qm2072.cif
_cod_data_source_block I
_cod_original_cell_volume 4307.21(19)
_cod_original_sg_symbol_H-M 'P 21/n'
_cod_database_code 2235588
_cod_database_fobs_code 2235588

loop_
_symmetry_equiv_pos_as_xyz
'x, y, z'
'-x+1/2, y+1/2, -z+1/2'
'-x, -y, -z'
'x-1/2, -y-1/2, z-1/2'

loop_
_atom_site_type_symbol
_atom_site_label
_atom_site_fract_x
_atom_site_fract_y
_atom_site_fract_z
_atom_site_U_iso_or_equiv
_atom_site_adp_type
_atom_site_calc_flag
_atom_site_refinement_flags
_atom_site_occupancy
_atom_site_symmetry_multiplicity
Sn Sn1 0.671827(17) 0.387870(13) 0.373102(9) 0.01486(6) Uani d . 1 1
Sn Sn2 0.329033(17) 0.631862(13) 0.111105(9) 0.01785(6) Uani d . 1 1
Cl Cl1 0.79254(6) 0.48374(5) 0.32677(3) 0.02156(16) Uani d . 1 1
Cl Cl2 0.56865(7) 0.31624(6) 0.43974(4) 0.03090(19) Uani d . 1 1
Cl Cl3 0.23119(6) 0.53083(5) 0.16539(3) 0.02212(16) Uani d . 1 1
Cl Cl4 0.40300(7) 0.71030(5) 0.03486(4) 0.02837(19) Uani d . 1 1
S S1 0.49840(7) 0.42958(5) 0.29902(3) 0.02126(17) Uani d . 1 1
S S2 0.51623(7) 0.61085(5) 0.18026(4) 0.02298(17) Uani d . 1 1
N N1 0.8063(2) 0.41305(16) 0.45630(11) 0.0172(5) Uani d . 1 1
N N2 0.6262(2) 0.50862(16) 0.41198(11) 0.0168(5) Uani d . 1 1
N N3 0.5324(2) 0.55449(16) 0.38600(11) 0.0193(5) Uani d . 1 1
N N4 0.3817(2) 0.57067(17) 0.30944(12) 0.0203(6) Uani d . 1 1
H H4 0.3393 0.5528 0.2759 0.024 Uiso calc R 1 1
N N5 0.1915(2) 0.59176(17) 0.03328(11) 0.0197(6) Uani d . 1 1
N N6 0.3911(2) 0.51522(16) 0.07398(11) 0.0187(5) Uani d . 1 1
N N7 0.4932(2) 0.47828(17) 0.09891(11) 0.0199(6) Uani d . 1 1
N N8 0.6517(2) 0.48053(17) 0.17334(12) 0.0210(6) Uani d . 1 1
H H8 0.6922 0.5051 0.2051 0.025 Uiso calc R 1 1
C C1 0.7438(3) 0.27114(19) 0.34395(13) 0.0203(7) Uani d . 1 1
H H1A 0.7346 0.2748 0.3013 0.024 Uiso calc R 1 1
H H1B 0.8263 0.2696 0.3622 0.024 Uiso calc R 1 1
C C2 0.6913(4) 0.1875(3) 0.35779(19) 0.0419(10) Uani d . 1 1
H H2A 0.6899 0.1882 0.3994 0.050 Uiso calc R 1 1
H H2B 0.7410 0.1391 0.3521 0.050 Uiso calc R 1 1
C C3 0.5712(4) 0.1691(3) 0.3220(2) 0.0464(10) Uani d . 1 1
H H3A 0.5385 0.1208 0.3401 0.056 Uiso calc R 1 1
H H3B 0.5233 0.2209 0.3224 0.056 Uiso calc R 1 1
C C4 0.5687(4) 0.1462(3) 0.2607(2) 0.0563(13) Uani d . 1 1
H H4A 0.4902 0.1346 0.2395 0.084 Uiso calc R 1 1
H H4B 0.6152 0.0945 0.2600 0.084 Uiso calc R 1 1
H H4C 0.5991 0.1944 0.2422 0.084 Uiso calc R 1 1
C C5 0.8962(3) 0.3615(2) 0.47722(15) 0.0233(7) Uani d . 1 1
H H5 0.9074 0.3121 0.4554 0.028 Uiso calc R 1 1
C C6 0.9726(3) 0.3781(2) 0.52955(15) 0.0281(8) Uani d . 1 1
H H6 1.0352 0.3405 0.5436 0.034 Uiso calc R 1 1
C C7 0.9569(3) 0.4498(3) 0.56083(15) 0.0299(8) Uani d . 1 1
H H7 1.0086 0.4624 0.5969 0.036 Uiso calc R 1 1
C C8 0.8641(3) 0.5040(2) 0.53929(14) 0.0259(7) Uani d . 1 1
H H8A 0.8521 0.5540 0.5604 0.031 Uiso calc R 1 1
C C9 0.7897(2) 0.4837(2) 0.48645(13) 0.0195(6) Uani d . 1 1
C C10 0.6895(3) 0.5371(2) 0.46050(14) 0.0204(6) Uani d . 1 1
C C11 0.6633(3) 0.6176(2) 0.48942(17) 0.0341(9) Uani d . 1 1
H H11A 0.6054 0.6510 0.4621 0.051 Uiso calc R 1 1
H H11B 0.7325 0.6524 0.5017 0.051 Uiso calc R 1 1
H H11C 0.6348 0.6024 0.5235 0.051 Uiso calc R 1 1
C C12 0.4730(3) 0.5236(2) 0.33567(14) 0.0194(6) Uani d . 1 1
C C13 0.3504(3) 0.65124(19) 0.33522(13) 0.0184(6) Uani d . 1 1
H H13 0.4217 0.6840 0.3525 0.022 Uiso calc R 1 1
C C14 0.2903(3) 0.6323(2) 0.38348(15) 0.0235(7) Uani d . 1 1
H H14A 0.3404 0.5971 0.4141 0.028 Uiso calc R 1 1
H H14B 0.2201 0.5989 0.3676 0.028 Uiso calc R 1 1
C C15 0.2607(3) 0.7172(2) 0.40959(16) 0.0299(8) Uani d . 1 1
H H15A 0.2189 0.7045 0.4398 0.036 Uiso calc R 1 1
H H15B 0.3315 0.7481 0.4284 0.036 Uiso calc R 1 1
C C16 0.1885(3) 0.7743(2) 0.36318(18) 0.0366(9) Uani d . 1 1
H H16A 0.1747 0.8302 0.3807 0.044 Uiso calc R 1 1
H H16B 0.1140 0.7461 0.3477 0.044 Uiso calc R 1 1
C C17 0.2450(4) 0.7909(2) 0.31372(17) 0.0398(10) Uani d . 1 1
H H17A 0.3141 0.8262 0.3281 0.048 Uiso calc R 1 1
H H17B 0.1925 0.8242 0.2829 0.048 Uiso calc R 1 1
C C18 0.2775(3) 0.7063(2) 0.28791(15) 0.0305(8) Uani d . 1 1
H H18A 0.2078 0.6740 0.2690 0.037 Uiso calc R 1 1
H H18B 0.3197 0.7195 0.2580 0.037 Uiso calc R 1 1
C C19 0.2561(3) 0.75131(18) 0.13533(13) 0.0159(6) Uani d . 1 1
H H19A 0.2061 0.7781 0.1005 0.019 Uiso calc R 1 1
H H19B 0.2100 0.7386 0.1636 0.019 Uiso calc R 1 1
C C20 0.3533(3) 0.8137(2) 0.16256(16) 0.0300(8) Uani d . 1 1
H H20A 0.4028 0.7866 0.1974 0.036 Uiso calc R 1 1
H H20B 0.3999 0.8253 0.1343 0.036 Uiso calc R 1 1
C C21 0.3060(3) 0.8991(2) 0.17965(16) 0.0300(8) Uani d . 1 1
H H21A 0.2638 0.9291 0.1441 0.036 Uiso calc R 1 1
H H21B 0.2519 0.8866 0.2040 0.036 Uiso calc R 1 1
C C22 0.3993(3) 0.9581(2) 0.21298(17) 0.0344(8) Uani d . 1 1
H H22A 0.3655 1.0118 0.2232 0.052 Uiso calc R 1 1
H H22B 0.4520 0.9717 0.1887 0.052 Uiso calc R 1 1
H H22C 0.4405 0.9290 0.2486 0.052 Uiso calc R 1 1
C C23 0.0914(3) 0.6321(2) 0.01451(15) 0.0251(7) Uani d . 1 1
H H23 0.0738 0.6799 0.0360 0.030 Uiso calc R 1 1
C C24 0.0132(3) 0.6060(2) -0.03525(16) 0.0277(8) Uani d . 1 1
H H24 -0.0574 0.6352 -0.0476 0.033 Uiso calc R 1 1
C C25 0.0392(3) 0.5370(2) -0.06677(15) 0.0271(7) Uani d . 1 1
H H25 -0.0130 0.5185 -0.1013 0.032 Uiso calc R 1 1
C C26 0.1429(3) 0.4948(2) -0.04721(14) 0.0251(7) Uani d . 1 1
H H26 0.1618 0.4469 -0.0681 0.030 Uiso calc R 1 1
C C27 0.2181(3) 0.5233(2) 0.00294(14) 0.0206(7) Uani d . 1 1
C C28 0.3287(3) 0.4809(2) 0.02717(14) 0.0199(6) Uani d . 1 1
C C29 0.3627(3) 0.4028(2) -0.00154(15) 0.0276(8) Uani d . 1 1
H H29A 0.4358 0.3813 0.0215 0.041 Uiso calc R 1 1
H H29B 0.3701 0.4182 -0.0406 0.041 Uiso calc R 1 1
H H29C 0.3048 0.3578 -0.0044 0.041 Uiso calc R 1 1
C C30 0.5512(3) 0.51657(19) 0.14719(14) 0.0190(6) Uani d . 1 1
C C31 0.6976(3) 0.4020(2) 0.15170(14) 0.0201(6) Uani d . 1 1
H H31 0.6894 0.4084 0.1089 0.024 Uiso calc R 1 1
C C32 0.6353(3) 0.3209(2) 0.16215(16) 0.0270(7) Uani d . 1 1
H H32A 0.5549 0.3247 0.1402 0.032 Uiso calc R 1 1
H H32B 0.6367 0.3165 0.2040 0.032 Uiso calc R 1 1
C C33 0.6892(3) 0.2400(2) 0.14331(16) 0.0293(8) Uani d . 1 1
H H33A 0.6822 0.2421 0.1008 0.035 Uiso calc R 1 1
H H33B 0.6481 0.1881 0.1518 0.035 Uiso calc R 1 1
C C34 0.8146(3) 0.2328(2) 0.17482(15) 0.0270(7) Uani d . 1 1
H H34A 0.8220 0.2263 0.2172 0.032 Uiso calc R 1 1
H H34B 0.8485 0.1811 0.1609 0.032 Uiso calc R 1 1
C C35 0.8768(3) 0.3138(2) 0.16309(15) 0.0267(7) Uani d . 1 1
H H35A 0.8746 0.3170 0.1211 0.032 Uiso calc R 1 1
H H35B 0.9575 0.3101 0.1847 0.032 Uiso calc R 1 1
C C36 0.8240(3) 0.3964(2) 0.18138(14) 0.0210(7) Uani d . 1 1
H H36A 0.8340 0.3966 0.2241 0.025 Uiso calc R 1 1
H H36B 0.8637 0.4477 0.1708 0.025 Uiso calc R 1 1

loop_
_atom_site_aniso_label
_atom_site_aniso_U_11
_atom_site_aniso_U_22
_atom_site_aniso_U_33
_atom_site_aniso_U_12
_atom_site_aniso_U_13
_atom_site_aniso_U_23
Sn1 0.01286(11) 0.01495(11) 0.01646(11) 0.00097(8) 0.00287(8) -0.00118(7)
Sn2 0.01488(11) 0.01646(11) 0.02229(12) 0.00343(8) 0.00465(9) 0.00327(8)
Cl1 0.0192(4) 0.0265(4) 0.0189(4) -0.0054(3) 0.0042(3) -0.0003(3)
Cl2 0.0308(4) 0.0354(5) 0.0290(4) -0.0129(4) 0.0121(4) 0.0003(4)
Cl3 0.0215(4) 0.0236(4) 0.0203(4) -0.0032(3) 0.0031(3) 0.0034(3)
Cl4 0.0283(4) 0.0253(4) 0.0356(5) 0.0044(3) 0.0158(4) 0.0093(3)
S1 0.0168(4) 0.0223(4) 0.0214(4) 0.0031(3) -0.0019(3) -0.0079(3)
S2 0.0177(4) 0.0191(4) 0.0297(4) 0.0030(3) 0.0008(3) -0.0036(3)
N1 0.0133(12) 0.0217(13) 0.0157(13) -0.0007(11) 0.0015(10) 0.0028(10)
N2 0.0129(12) 0.0185(12) 0.0189(13) 0.0000(10) 0.0038(10) -0.0034(10)
N3 0.0151(12) 0.0196(13) 0.0217(14) 0.0039(11) 0.0013(11) -0.0052(11)
N4 0.0175(13) 0.0227(13) 0.0194(13) 0.0030(11) 0.0017(11) -0.0040(11)
N5 0.0158(13) 0.0216(13) 0.0223(14) 0.0049(11) 0.0056(11) 0.0064(11)
N6 0.0135(12) 0.0210(13) 0.0210(14) 0.0042(11) 0.0028(10) 0.0051(11)
N7 0.0141(12) 0.0227(13) 0.0213(14) 0.0057(11) 0.0011(11) 0.0019(11)
N8 0.0155(13) 0.0215(13) 0.0238(14) 0.0017(11) 0.0003(11) -0.0031(11)
C1 0.0259(16) 0.0191(15) 0.0136(14) 0.0113(13) 0.0002(12) -0.0029(12)
C2 0.049(2) 0.033(2) 0.042(2) 0.0048(19) 0.008(2) 0.0017(18)
C3 0.049(3) 0.040(2) 0.050(3) 0.004(2) 0.012(2) 0.000(2)
C4 0.066(3) 0.053(3) 0.050(3) -0.018(3) 0.014(2) 0.000(2)
C5 0.0166(15) 0.0300(17) 0.0231(17) 0.0027(14) 0.0044(13) 0.0078(14)
C6 0.0181(16) 0.042(2) 0.0219(17) 0.0015(15) 0.0001(14) 0.0104(15)
C7 0.0177(16) 0.052(2) 0.0171(16) -0.0074(16) -0.0012(13) 0.0048(16)
C8 0.0215(16) 0.0353(19) 0.0213(17) -0.0068(15) 0.0060(14) -0.0023(14)
C9 0.0131(14) 0.0276(16) 0.0182(15) -0.0052(13) 0.0042(12) -0.0012(13)
C10 0.0168(15) 0.0246(16) 0.0199(16) -0.0013(13) 0.0046(13) -0.0057(13)
C11 0.0293(19) 0.0327(19) 0.036(2) 0.0007(16) 0.0001(16) -0.0191(16)
C12 0.0167(15) 0.0209(15) 0.0214(16) 0.0000(13) 0.0059(13) -0.0010(12)
C13 0.0176(15) 0.0175(14) 0.0206(16) 0.0033(12) 0.0058(13) -0.0018(12)
C14 0.0244(17) 0.0220(16) 0.0251(17) -0.0034(14) 0.0081(14) -0.0025(13)
C15 0.0311(19) 0.0296(18) 0.032(2) -0.0049(16) 0.0132(16) -0.0087(15)
C16 0.0300(19) 0.032(2) 0.048(2) 0.0100(16) 0.0083(18) -0.0124(17)
C17 0.055(3) 0.0286(19) 0.033(2) 0.0195(19) 0.0063(19) 0.0075(16)
C18 0.037(2) 0.0295(18) 0.0239(18) 0.0106(16) 0.0052(15) 0.0042(14)
C19 0.0216(15) 0.0121(13) 0.0146(14) 0.0057(12) 0.0055(12) 0.0038(11)
C20 0.0323(19) 0.0256(17) 0.034(2) 0.0057(15) 0.0128(16) 0.0048(15)
C21 0.0302(19) 0.0277(18) 0.034(2) 0.0049(15) 0.0106(16) 0.0036(15)
C22 0.0277(19) 0.0325(19) 0.042(2) 0.0031(16) 0.0075(17) 0.0015(17)
C23 0.0194(16) 0.0274(17) 0.0283(18) 0.0043(14) 0.0053(14) 0.0093(14)
C24 0.0179(16) 0.0328(19) 0.0320(19) 0.0043(15) 0.0053(14) 0.0143(15)
C25 0.0194(16) 0.038(2) 0.0210(17) -0.0028(15) -0.0005(13) 0.0090(15)
C26 0.0199(16) 0.0331(18) 0.0217(17) 0.0007(14) 0.0035(13) 0.0039(14)
C27 0.0168(15) 0.0258(16) 0.0189(16) 0.0028(13) 0.0036(12) 0.0073(13)
C28 0.0165(15) 0.0238(16) 0.0194(16) 0.0019(13) 0.0046(12) 0.0034(13)
C29 0.0232(17) 0.0313(18) 0.0267(18) 0.0069(15) 0.0027(14) -0.0046(14)
C30 0.0157(15) 0.0176(15) 0.0236(16) 0.0006(12) 0.0045(13) 0.0027(12)
C31 0.0146(15) 0.0217(15) 0.0230(16) 0.0027(13) 0.0026(13) -0.0002(13)
C32 0.0184(16) 0.0232(16) 0.038(2) -0.0010(14) 0.0040(15) 0.0029(15)
C33 0.0301(18) 0.0205(16) 0.033(2) -0.0003(15) -0.0002(16) -0.0050(14)
C34 0.0296(18) 0.0220(16) 0.0281(18) 0.0083(15) 0.0044(15) -0.0025(14)
C35 0.0199(16) 0.0303(18) 0.0283(18) 0.0063(14) 0.0027(14) -0.0053(14)
C36 0.0171(15) 0.0213(15) 0.0233(16) 0.0006(13) 0.0022(13) -0.0035(13)

loop_
_atom_type_symbol
_atom_type_description
_atom_type_scat_dispersion_real
_atom_type_scat_dispersion_imag
_atom_type_scat_source
C C 0.0033 0.0016 'International Tables Vol C Tables 4.2.6.8 and 6.1.1.4'
H H 0.0000 0.0000 'International Tables Vol C Tables 4.2.6.8 and 6.1.1.4'
N N 0.0061 0.0033 'International Tables Vol C Tables 4.2.6.8 and 6.1.1.4'
S S 0.1246 0.1234 'International Tables Vol C Tables 4.2.6.8 and 6.1.1.4'
Cl Cl 0.1484 0.1585 'International Tables Vol C Tables 4.2.6.8 and 6.1.1.4'
Sn Sn -0.6537 1.4246 'International Tables Vol C Tables 4.2.6.8 and 6.1.1.4'

loop_
_geom_angle_atom_site_label_1
_geom_angle_atom_site_label_2
_geom_angle_atom_site_label_3
_geom_angle
C1 Sn1 N2 170.84(11)
C1 Sn1 N1 99.08(10)
N2 Sn1 N1 72.10(9)
C1 Sn1 S1 109.02(8)
N2 Sn1 S1 79.68(7)
N1 Sn1 S1 151.72(7)
C1 Sn1 Cl2 97.62(9)
N2 Sn1 Cl2 84.11(7)
N1 Sn1 Cl2 83.77(7)
S1 Sn1 Cl2 95.41(3)
C1 Sn1 Cl1 91.72(9)
N2 Sn1 Cl1 85.09(7)
N1 Sn1 Cl1 84.60(6)
S1 Sn1 Cl1 91.23(3)
Cl2 Sn1 Cl1 166.10(3)
C19 Sn2 N6 172.08(10)
C19 Sn2 N5 100.43(10)
N6 Sn2 N5 72.94(9)
C19 Sn2 S2 107.53(8)
N6 Sn2 S2 79.14(7)
N5 Sn2 S2 152.04(7)
C19 Sn2 Cl3 96.95(8)
N6 Sn2 Cl3 86.80(7)
N5 Sn2 Cl3 84.25(7)
S2 Sn2 Cl3 92.90(3)
C19 Sn2 Cl4 91.03(8)
N6 Sn2 Cl4 83.88(7)
N5 Sn2 Cl4 82.31(7)
S2 Sn2 Cl4 96.31(3)
Cl3 Sn2 Cl4 165.42(3)
C12 S1 Sn1 94.85(11)
C30 S2 Sn2 95.45(11)
C5 N1 C9 119.8(3)
C5 N1 Sn1 124.6(2)
C9 N1 Sn1 115.58(19)
C10 N2 N3 118.6(3)
C10 N2 Sn1 120.2(2)
N3 N2 Sn1 121.25(18)
C12 N3 N2 115.8(2)
C12 N4 C13 122.0(3)
C12 N4 H4 119.0
C13 N4 H4 119.0
C23 N5 C27 119.8(3)
C23 N5 Sn2 125.1(2)
C27 N5 Sn2 115.03(19)
C28 N6 N7 118.8(3)
C28 N6 Sn2 119.3(2)
N7 N6 Sn2 121.91(19)
C30 N7 N6 115.1(3)
C30 N8 C31 123.7(3)
C30 N8 H8 118.2
C31 N8 H8 118.2
C2 C1 Sn1 114.6(2)
C2 C1 H1A 108.6
Sn1 C1 H1A 108.6
C2 C1 H1B 108.6
Sn1 C1 H1B 108.6
H1A C1 H1B 107.6
C1 C2 C3 115.7(3)
C1 C2 H2A 108.3
C3 C2 H2A 108.3
C1 C2 H2B 108.3
C3 C2 H2B 108.3
H2A C2 H2B 107.4
C4 C3 C2 112.4(4)
C4 C3 H3A 109.1
C2 C3 H3A 109.1
C4 C3 H3B 109.1
C2 C3 H3B 109.1
H3A C3 H3B 107.9
C3 C4 H4A 109.5
C3 C4 H4B 109.5
H4A C4 H4B 109.5
C3 C4 H4C 109.5
H4A C4 H4C 109.5
H4B C4 H4C 109.5
N1 C5 C6 122.0(3)
N1 C5 H5 119.0
C6 C5 H5 119.0
C7 C6 C5 119.0(3)
C7 C6 H6 120.5
C5 C6 H6 120.5
C6 C7 C8 119.4(3)
C6 C7 H7 120.3
C8 C7 H7 120.3
C9 C8 C7 119.0(3)
C9 C8 H8A 120.5
C7 C8 H8A 120.5
N1 C9 C8 120.8(3)
N1 C9 C10 116.5(3)
C8 C9 C10 122.7(3)
N2 C10 C9 115.6(3)
N2 C10 C11 123.0(3)
C9 C10 C11 121.3(3)
C10 C11 H11A 109.5
C10 C11 H11B 109.5
H11A C11 H11B 109.5
C10 C11 H11C 109.5
H11A C11 H11C 109.5
H11B C11 H11C 109.5
N3 C12 N4 115.5(3)
N3 C12 S1 128.4(2)
N4 C12 S1 116.2(2)
N4 C13 C18 109.3(3)
N4 C13 C14 111.4(3)
C18 C13 C14 111.4(3)
N4 C13 H13 108.2
C18 C13 H13 108.2
C14 C13 H13 108.2
C13 C14 C15 109.9(3)
C13 C14 H14A 109.7
C15 C14 H14A 109.7
C13 C14 H14B 109.7
C15 C14 H14B 109.7
H14A C14 H14B 108.2
C16 C15 C14 110.9(3)
C16 C15 H15A 109.5
C14 C15 H15A 109.5
C16 C15 H15B 109.5
C14 C15 H15B 109.5
H15A C15 H15B 108.0
C15 C16 C17 111.8(3)
C15 C16 H16A 109.3
C17 C16 H16A 109.3
C15 C16 H16B 109.3
C17 C16 H16B 109.3
H16A C16 H16B 107.9
C16 C17 C18 111.8(3)
C16 C17 H17A 109.3
C18 C17 H17A 109.3
C16 C17 H17B 109.3
C18 C17 H17B 109.3
H17A C17 H17B 107.9
C13 C18 C17 110.1(3)
C13 C18 H18A 109.6
C17 C18 H18A 109.6
C13 C18 H18B 109.6
C17 C18 H18B 109.6
H18A C18 H18B 108.1
C20 C19 Sn2 108.84(19)
C20 C19 H19A 109.9
Sn2 C19 H19A 109.9
C20 C19 H19B 109.9
Sn2 C19 H19B 109.9
H19A C19 H19B 108.3
C21 C20 C19 110.7(3)
C21 C20 H20A 109.5
C19 C20 H20A 109.5
C21 C20 H20B 109.5
C19 C20 H20B 109.5
H20A C20 H20B 108.1
C22 C21 C20 112.1(3)
C22 C21 H21A 109.2
C20 C21 H21A 109.2
C22 C21 H21B 109.2
C20 C21 H21B 109.2
H21A C21 H21B 107.9
C21 C22 H22A 109.5
C21 C22 H22B 109.5
H22A C22 H22B 109.5
C21 C22 H22C 109.5
H22A C22 H22C 109.5
H22B C22 H22C 109.5
N5 C23 C24 121.8(3)
N5 C23 H23 119.1
C24 C23 H23 119.1
C25 C24 C23 119.2(3)
C25 C24 H24 120.4
C23 C24 H24 120.4
C24 C25 C26 119.1(3)
C24 C25 H25 120.5
C26 C25 H25 120.5
C27 C26 C25 119.6(3)
C27 C26 H26 120.2
C25 C26 H26 120.2
N5 C27 C26 120.6(3)
N5 C27 C28 116.6(3)
C26 C27 C28 122.8(3)
N6 C28 C27 116.0(3)
N6 C28 C29 123.6(3)
C27 C28 C29 120.4(3)
C28 C29 H29A 109.5
C28 C29 H29B 109.5
H29A C29 H29B 109.5
C28 C29 H29C 109.5
H29A C29 H29C 109.5
H29B C29 H29C 109.5
N7 C30 N8 116.4(3)
N7 C30 S2 128.3(2)
N8 C30 S2 115.3(2)
N8 C31 C32 112.3(3)
N8 C31 C36 107.8(2)
C32 C31 C36 111.3(3)
N8 C31 H31 108.4
C32 C31 H31 108.4
C36 C31 H31 108.4
C31 C32 C33 111.4(3)
C31 C32 H32A 109.3
C33 C32 H32A 109.3
C31 C32 H32B 109.3
C33 C32 H32B 109.3
H32A C32 H32B 108.0
C32 C33 C34 111.3(3)
C32 C33 H33A 109.4
C34 C33 H33A 109.4
C32 C33 H33B 109.4
C34 C33 H33B 109.4
H33A C33 H33B 108.0
C35 C34 C33 109.2(3)
C35 C34 H34A 109.8
C33 C34 H34A 109.8
C35 C34 H34B 109.8
C33 C34 H34B 109.8
H34A C34 H34B 108.3
C34 C35 C36 112.0(3)
C34 C35 H35A 109.2
C36 C35 H35A 109.2
C34 C35 H35B 109.2
C36 C35 H35B 109.2
H35A C35 H35B 107.9
C31 C36 C35 110.9(3)
C31 C36 H36A 109.5
C35 C36 H36A 109.5
C31 C36 H36B 109.5
C35 C36 H36B 109.5
H36A C36 H36B 108.0

loop_
_geom_bond_atom_site_label_1
_geom_bond_atom_site_label_2
_geom_bond_distance
_geom_bond_publ_flag
Sn1 C1 2.187(3) y
Sn1 N1 2.269(2) y
Sn1 N2 2.209(2) y
Sn1 S1 2.4785(8) y
Sn1 Cl1 2.5123(8) y
Sn1 Cl2 2.4959(8) y
Sn2 C19 2.182(3) y
Sn2 N5 2.255(3) y
Sn2 N6 2.215(3) y
Sn2 S2 2.4806(8) y
Sn2 Cl3 2.4959(8) y
Sn2 Cl4 2.5124(8) y
S1 C12 1.757(3) ?
S2 C30 1.754(3) ?
N1 C5 1.345(4) ?
N1 C9 1.346(4) ?
N2 C10 1.296(4) ?
N2 N3 1.356(3) ?
N3 C12 1.324(4) ?
N4 C12 1.346(4) ?
N4 C13 1.476(4) ?
N4 H4 0.8800 ?
N5 C23 1.342(4) ?
N5 C27 1.360(4) ?
N6 C28 1.296(4) ?
N6 N7 1.363(3) ?
N7 C30 1.329(4) ?
N8 C30 1.347(4) ?
N8 C31 1.477(4) ?
N8 H8 0.8800 ?
C1 C2 1.511(5) ?
C1 H1A 0.9900 ?
C1 H1B 0.9900 ?
C2 C3 1.525(6) ?
C2 H2A 0.9900 ?
C2 H2B 0.9900 ?
C3 C4 1.488(6) ?
C3 H3A 0.9900 ?
C3 H3B 0.9900 ?
C4 H4A 0.9800 ?
C4 H4B 0.9800 ?
C4 H4C 0.9800 ?
C5 C6 1.382(5) ?
C5 H5 0.9500 ?
C6 C7 1.370(5) ?
C6 H6 0.9500 ?
C7 C8 1.397(5) ?
C7 H7 0.9500 ?
C8 C9 1.392(4) ?
C8 H8A 0.9500 ?
C9 C10 1.475(4) ?
C10 C11 1.491(4) ?
C11 H11A 0.9800 ?
C11 H11B 0.9800 ?
C11 H11C 0.9800 ?
C13 C18 1.511(4) ?
C13 C14 1.524(4) ?
C13 H13 1.0000 ?
C14 C15 1.529(4) ?
C14 H14A 0.9900 ?
C14 H14B 0.9900 ?
C15 C16 1.513(5) ?
C15 H15A 0.9900 ?
C15 H15B 0.9900 ?
C16 C17 1.514(5) ?
C16 H16A 0.9900 ?
C16 H16B 0.9900 ?
C17 C18 1.535(5) ?
C17 H17A 0.9900 ?
C17 H17B 0.9900 ?
C18 H18A 0.9900 ?
C18 H18B 0.9900 ?
C19 C20 1.539(5) ?
C19 H19A 0.9900 ?
C19 H19B 0.9900 ?
C20 C21 1.530(5) ?
C20 H20A 0.9900 ?
C20 H20B 0.9900 ?
C21 C22 1.518(5) ?
C21 H21A 0.9900 ?
C21 H21B 0.9900 ?
C22 H22A 0.9800 ?
C22 H22B 0.9800 ?
C22 H22C 0.9800 ?
C23 C24 1.383(5) ?
C23 H23 0.9500 ?
C24 C25 1.381(5) ?
C24 H24 0.9500 ?
C25 C26 1.393(5) ?
C25 H25 0.9500 ?
C26 C27 1.385(5) ?
C26 H26 0.9500 ?
C27 C28 1.479(4) ?
C28 C29 1.491(4) ?
C29 H29A 0.9800 ?
C29 H29B 0.9800 ?
C29 H29C 0.9800 ?
C31 C32 1.514(4) ?
C31 C36 1.527(4) ?
C31 H31 1.0000 ?
C32 C33 1.526(5) ?
C32 H32A 0.9900 ?
C32 H32B 0.9900 ?
C33 C34 1.529(5) ?
C33 H33A 0.9900 ?
C33 H33B 0.9900 ?
C34 C35 1.521(5) ?
C34 H34A 0.9900 ?
C34 H34B 0.9900 ?
C35 C36 1.537(4) ?
C35 H35A 0.9900 ?
C35 H35B 0.9900 ?
C36 H36A 0.9900 ?
C36 H36B 0.9900 ?

loop_
_geom_hbond_atom_site_label_D
_geom_hbond_atom_site_label_H
_geom_hbond_atom_site_label_A
_geom_hbond_site_symmetry_A
_geom_hbond_distance_DH
_geom_hbond_distance_HA
_geom_hbond_distance_DA
_geom_hbond_angle_DHA
N4 H4 Cl3 . 0.88 2.65 3.516(3) 167
C15 H15A Cg1 3_666 0.99 2.85 3.692(4) 143

loop_
_geom_torsion_atom_site_label_1
_geom_torsion_atom_site_label_2
_geom_torsion_atom_site_label_3
_geom_torsion_atom_site_label_4
_geom_torsion
C1 Sn1 S1 C12 -177.39(14)
N2 Sn1 S1 C12 -0.37(12)
N1 Sn1 S1 C12 -4.29(18)
Cl2 Sn1 S1 C12 82.62(11)
Cl1 Sn1 S1 C12 -85.15(11)
C19 Sn2 S2 C30 -177.45(13)
N6 Sn2 S2 C30 -1.86(12)
N5 Sn2 S2 C30 1.13(18)
Cl3 Sn2 S2 C30 84.32(11)
Cl4 Sn2 S2 C30 -84.36(11)
C1 Sn1 N1 C5 -3.2(3)
N2 Sn1 N1 C5 179.3(3)
S1 Sn1 N1 C5 -176.62(18)
Cl2 Sn1 N1 C5 93.5(2)
Cl1 Sn1 N1 C5 -94.1(2)
C1 Sn1 N1 C9 179.1(2)
N2 Sn1 N1 C9 1.6(2)
S1 Sn1 N1 C9 5.7(3)
Cl2 Sn1 N1 C9 -84.2(2)
Cl1 Sn1 N1 C9 88.2(2)
N1 Sn1 N2 C10 -0.6(2)
S1 Sn1 N2 C10 -178.7(2)
Cl2 Sn1 N2 C10 84.7(2)
Cl1 Sn1 N2 C10 -86.5(2)
N1 Sn1 N2 N3 179.4(2)
S1 Sn1 N2 N3 1.3(2)
Cl2 Sn1 N2 N3 -95.3(2)
Cl1 Sn1 N2 N3 93.5(2)
C10 N2 N3 C12 178.0(3)
Sn1 N2 N3 C12 -2.0(4)
C19 Sn2 N5 C23 -5.0(3)
N6 Sn2 N5 C23 179.5(3)
S2 Sn2 N5 C23 176.41(18)
Cl3 Sn2 N5 C23 91.1(2)
Cl4 Sn2 N5 C23 -94.6(2)
C19 Sn2 N5 C27 172.0(2)
N6 Sn2 N5 C27 -3.5(2)
S2 Sn2 N5 C27 -6.6(3)
Cl3 Sn2 N5 C27 -91.9(2)
Cl4 Sn2 N5 C27 82.4(2)
N5 Sn2 N6 C28 2.4(2)
S2 Sn2 N6 C28 -179.0(2)
Cl3 Sn2 N6 C28 87.4(2)
Cl4 Sn2 N6 C28 -81.4(2)
N5 Sn2 N6 N7 -177.6(2)
S2 Sn2 N6 N7 0.9(2)
Cl3 Sn2 N6 N7 -92.6(2)
Cl4 Sn2 N6 N7 98.6(2)
C28 N6 N7 C30 -179.1(3)
Sn2 N6 N7 C30 1.0(4)
N1 Sn1 C1 C2 99.3(3)
S1 Sn1 C1 C2 -84.0(2)
Cl2 Sn1 C1 C2 14.4(3)
Cl1 Sn1 C1 C2 -175.9(2)
Sn1 C1 C2 C3 72.2(4)
C1 C2 C3 C4 71.6(5)
C9 N1 C5 C6 0.6(5)
Sn1 N1 C5 C6 -177.0(2)
N1 C5 C6 C7 -0.5(5)
C5 C6 C7 C8 0.1(5)
C6 C7 C8 C9 0.2(5)
C5 N1 C9 C8 -0.3(4)
Sn1 N1 C9 C8 177.6(2)
C5 N1 C9 C10 179.8(3)
Sn1 N1 C9 C10 -2.4(3)
C7 C8 C9 N1 -0.1(5)
C7 C8 C9 C10 179.8(3)
N3 N2 C10 C9 179.6(2)
Sn1 N2 C10 C9 -0.4(4)
N3 N2 C10 C11 0.5(5)
Sn1 N2 C10 C11 -179.5(3)
N1 C9 C10 N2 1.9(4)
C8 C9 C10 N2 -178.1(3)
N1 C9 C10 C11 -179.0(3)
C8 C9 C10 C11 1.1(5)
N2 N3 C12 N4 -178.4(2)
N2 N3 C12 S1 1.6(4)
C13 N4 C12 N3 0.2(4)
C13 N4 C12 S1 -179.8(2)
Sn1 S1 C12 N3 -0.5(3)
Sn1 S1 C12 N4 179.5(2)
C12 N4 C13 C18 157.8(3)
C12 N4 C13 C14 -78.7(4)
N4 C13 C14 C15 179.3(3)
C18 C13 C14 C15 -58.4(4)
C13 C14 C15 C16 56.8(4)
C14 C15 C16 C17 -55.3(4)
C15 C16 C17 C18 54.3(4)
N4 C13 C18 C17 -179.4(3)
C14 C13 C18 C17 57.1(4)
C16 C17 C18 C13 -54.7(4)
N5 Sn2 C19 C20 -148.9(2)
S2 Sn2 C19 C20 30.4(2)
Cl3 Sn2 C19 C20 125.7(2)
Cl4 Sn2 C19 C20 -66.6(2)
Sn2 C19 C20 C21 179.4(2)
C19 C20 C21 C22 173.3(3)
C27 N5 C23 C24 0.2(5)
Sn2 N5 C23 C24 177.0(2)
N5 C23 C24 C25 -0.6(5)
C23 C24 C25 C26 0.8(5)
C24 C25 C26 C27 -0.6(5)
C23 N5 C27 C26 0.0(5)
Sn2 N5 C27 C26 -177.1(2)
C23 N5 C27 C28 -178.5(3)
Sn2 N5 C27 C28 4.3(3)
C25 C26 C27 N5 0.2(5)
C25 C26 C27 C28 178.7(3)
N7 N6 C28 C27 179.0(3)
Sn2 N6 C28 C27 -1.0(4)
N7 N6 C28 C29 -0.4(5)
Sn2 N6 C28 C29 179.6(2)
N5 C27 C28 N6 -2.3(4)
C26 C27 C28 N6 179.2(3)
N5 C27 C28 C29 177.1(3)
C26 C27 C28 C29 -1.4(5)
N6 N7 C30 N8 178.9(3)
N6 N7 C30 S2 -3.6(4)
C31 N8 C30 N7 -0.9(4)
C31 N8 C30 S2 -178.8(2)
Sn2 S2 C30 N7 3.7(3)
Sn2 S2 C30 N8 -178.7(2)
C30 N8 C31 C32 -73.1(4)
C30 N8 C31 C36 164.0(3)
N8 C31 C32 C33 -176.1(3)
C36 C31 C32 C33 -55.1(4)
C31 C32 C33 C34 57.3(4)
C32 C33 C34 C35 -57.4(4)
C33 C34 C35 C36 56.8(4)
N8 C31 C36 C35 177.4(3)
C32 C31 C36 C35 53.9(4)
C34 C35 C36 C31 -55.6(4)
